data_4067782
loop_
_publ_author_name
'Zhang, Wan-Zheng'
'Han, Ying-Feng'
'Lin, Yue-Jian'
'Jin, Guo-Xin'

_publ_section_title
;
 [2+2] Photodimerization in the Solid State Aided by Molecular Templates
 of Rectangular Macrocycles Bearing Oxamidato Ligands
;
_journal_issue 13
_journal_name_full Organometallics
_journal_page_first 2842
_journal_paper_doi 10.1021/om901125r
_journal_volume 29
_journal_year 2010
_chemical_formula_sum 'C96 H100 F12 Ir4 N8 O16 S4'
_chemical_formula_weight 2746.88
_chemical_name_systematic
; 
 ? 
;
_space_group_IT_number 2
_symmetry_cell_setting triclinic
_symmetry_space_group_name_Hall '-P 1'
_symmetry_space_group_name_H-M 'P -1'
_atom_sites_solution_hydrogens geom
_atom_sites_solution_primary direct
_atom_sites_solution_secondary difmap
_audit_creation_method SHELXL-97
_cell_angle_alpha 101.900(6)
_cell_angle_beta 95.976(6)
_cell_angle_gamma 94.781(6)
_cell_formula_units_Z 2
_cell_length_a 15.272(6)
_cell_length_b 16.769(7)
_cell_length_c 22.522(10)
_cell_measurement_reflns_used 1004
_cell_measurement_temperature 293(2)
_cell_measurement_theta_max 24.406
_cell_measurement_theta_min 2.329
_cell_volume 5581(4)
_computing_cell_refinement 'Bruker SMART'
_computing_data_collection 'Bruker SMART'
_computing_data_reduction 'Bruker SHELXTL'
_computing_molecular_graphics 'Bruker SHELXTL'
_computing_publication_material 'Bruker SHELXTL'
_computing_structure_refinement 'SHELXL-97 (Sheldrick, 1997)'
_computing_structure_solution 'SHELXS-97 (Sheldrick, 1990)'
_diffrn_ambient_temperature 293(2)
_diffrn_measured_fraction_theta_full 0.993
_diffrn_measured_fraction_theta_max 0.993
_diffrn_measurement_device_type 'CCD area detector'
_diffrn_measurement_method 'phi and omega scans'
_diffrn_radiation_monochromator graphite
_diffrn_radiation_source 'fine-focus sealed tube'
_diffrn_radiation_type MoK\a
_diffrn_radiation_wavelength 0.71073
_diffrn_reflns_av_R_equivalents 0.0540
_diffrn_reflns_av_sigmaI/netI 0.1323
_diffrn_reflns_limit_h_max 18
_diffrn_reflns_limit_h_min -18
_diffrn_reflns_limit_k_max 17
_diffrn_reflns_limit_k_min -20
_diffrn_reflns_limit_l_max 27
_diffrn_reflns_limit_l_min -22
_diffrn_reflns_number 25399
_diffrn_reflns_theta_full 26.01
_diffrn_reflns_theta_max 26.01
_diffrn_reflns_theta_min 1.25
_diffrn_standards_decay_% 7.55
_exptl_absorpt_coefficient_mu 4.909
_exptl_absorpt_correction_T_max 0.6948
_exptl_absorpt_correction_T_min 0.5904
_exptl_absorpt_correction_type multi-scan
_exptl_absorpt_process_details sadabs
_exptl_crystal_colour yellow
_exptl_crystal_density_diffrn 1.635
_exptl_crystal_density_method 'not measured'
_exptl_crystal_description prism
_exptl_crystal_F_000 2680
_exptl_crystal_size_max 0.12
_exptl_crystal_size_mid 0.10
_exptl_crystal_size_min 0.08
_platon_squeeze_details
;
;
_refine_diff_density_max 1.149
_refine_diff_density_min -0.605
_refine_diff_density_rms 0.117
_refine_ls_extinction_method none
_refine_ls_goodness_of_fit_ref 0.833
_refine_ls_hydrogen_treatment constr
_refine_ls_matrix_type full
_refine_ls_number_parameters 1165
_refine_ls_number_reflns 21291
_refine_ls_number_restraints 273
_refine_ls_restrained_S_all 0.844
_refine_ls_R_factor_all 0.1287
_refine_ls_R_factor_gt 0.0654
_refine_ls_shift/su_max 0.008
_refine_ls_shift/su_mean 0.000
_refine_ls_structure_factor_coef Fsqd
_refine_ls_weighting_details 'calc w=1/[\s^2^(Fo^2^)+(0.0884P)^2^+0.0000P] where P=(Fo^2^+2Fc^2^)/3'
_refine_ls_weighting_scheme calc
_refine_ls_wR_factor_gt 0.1551
_refine_ls_wR_factor_ref 0.1699
_reflns_number_gt 9178
_reflns_number_total 21291
_reflns_threshold_expression >2sigma(I)
_cod_data_source_file om901125r_si_002.cif
_cod_data_source_block 5a
_cod_depositor_comments
;
The following automatic conversions were performed:

'_symmetry_cell_setting' value 'Triclinic' changed to 'triclinic'
according to /home/saulius/struct/CIF-dictionaries/cif_core.dic
dictionary named 'cif_core.dic' version 2.4.1 from 2010-06-29.

Automatic conversion script
Id: cif_fix_values 1715 2011-07-08 13:25:40Z adriana 
;
_cod_original_sg_symbol_H-M P-1
_cod_database_code 4067782

loop_
_symmetry_equiv_pos_as_xyz
'x, y, z'
'-x, -y, -z'

loop_
_atom_site_label
_atom_site_type_symbol
_atom_site_fract_x
_atom_site_fract_y
_atom_site_fract_z
_atom_site_U_iso_or_equiv
_atom_site_adp_type
_atom_site_occupancy
_atom_site_symmetry_multiplicity
_atom_site_calc_flag
_atom_site_refinement_flags
_atom_site_disorder_assembly
_atom_site_disorder_group
Ir1 Ir 0.90628(3) 0.97405(3) 1.27422(2) 0.06616(16) Uani 1 1 d . . .
Ir2 Ir 0.55840(4) 0.82079(4) 1.22086(3) 0.0927(2) Uani 1 1 d . . .
Ir3 Ir 0.99042(3) 0.51817(3) 0.72099(2) 0.06732(16) Uani 1 1 d . . .
Ir4 Ir 0.65689(3) 0.61255(4) 0.65463(2) 0.07862(19) Uani 1 1 d . . .
N1 N 0.7767(6) 0.9958(6) 1.2420(5) 0.073(3) Uani 1 1 d . . .
N2 N 0.6834(6) 0.8061(7) 1.2654(5) 0.074(3) Uani 1 1 d . A .
N3 N 0.8540(6) 0.4761(6) 0.7096(4) 0.066(3) Uani 1 1 d . . .
N4 N 0.7932(6) 0.6416(6) 0.6496(4) 0.065(3) Uani 1 1 d . A .
N5 N 0.9080(6) 0.8961(5) 1.1876(4) 0.066(3) Uani 1 1 d . . .
N6 N 0.9672(6) 0.5994(6) 0.8024(5) 0.069(3) Uani 1 1 d . . .
N7 N 0.6139(7) 0.7852(8) 1.1369(5) 0.092(4) Uani 1 1 d . A .
N8 N 0.6868(7) 0.6673(9) 0.7507(5) 0.083(3) Uani 1 1 d . A .
O1 O 0.8255(6) 0.8736(5) 1.2916(4) 0.082(2) Uani 1 1 d . A .
O2 O 0.6300(5) 0.9337(5) 1.2239(4) 0.095(3) Uani 1 1 d . A .
O3 O 0.9283(5) 0.6028(4) 0.6760(4) 0.072(2) Uani 1 1 d . A .
O4 O 0.7167(6) 0.5129(5) 0.6824(4) 0.088(3) Uani 1 1 d . A .
O5 O 0.0933(14) 1.0357(12) 0.0758(9) 0.240(8) Uiso 1 1 d . . .
O6 O 0.2381(18) 1.0026(16) 0.1293(14) 0.328(13) Uiso 1 1 d . . .
O7 O 0.2157(16) 1.0143(14) 0.0068(12) 0.291(11) Uiso 1 1 d . . .
O8 O 0.8718(10) 0.3294(11) 0.4553(9) 0.273(9) Uiso 1 1 d D . .
O9 O 0.7634(18) 0.4319(15) 0.4418(12) 0.53(3) Uiso 1 1 d D . .
O10 O 0.8157(14) 0.4128(12) 0.5430(8) 0.340(13) Uiso 1 1 d D . .
O11 O 0.6255(11) 0.5162(10) 0.1311(8) 0.220(7) Uiso 1 1 d D . .
O12 O 0.4699(14) 0.4751(16) 0.1238(13) 0.355(14) Uiso 1 1 d D . .
O13 O 0.586(3) 0.393(3) 0.170(2) 0.58(3) Uiso 1 1 d D . .
S1 S 0.1764(8) 1.0007(5) 0.0670(6) 0.250(4) Uani 1 1 d D . .
S2 S 0.8047(8) 0.3881(7) 0.4832(7) 0.376(7) Uiso 1 1 d D . .
S3 S 0.5626(6) 0.4573(6) 0.1388(5) 0.246(4) Uani 1 1 d D . .
F1 F 0.1330(16) 0.8673(14) 0.0859(12) 0.366(12) Uiso 1 1 d D . .
F2 F 0.105(2) 0.893(2) -0.0132(14) 0.490(18) Uiso 1 1 d D . .
F3 F 0.2363(13) 0.8682(11) 0.0302(9) 0.285(8) Uiso 1 1 d D . .
F4 F 0.6520(10) 0.2940(11) 0.4860(9) 0.309(9) Uiso 1 1 d D . .
F5 F 0.7114(13) 0.2561(11) 0.4114(7) 0.359(11) Uiso 1 1 d D . .
F6 F 0.7784(11) 0.2530(10) 0.4968(9) 0.312(9) Uiso 1 1 d D . .
F7 F 0.4910(13) 0.3194(14) 0.0745(11) 0.363(11) Uiso 1 1 d D . .
F8 F 0.5375(18) 0.4053(17) 0.0254(13) 0.478(17) Uiso 1 1 d D . .
F9 F 0.6282(12) 0.3460(13) 0.0733(10) 0.333(10) Uiso 1 1 d D . .
C1 C 0.7430(9) 0.8664(8) 1.2676(5) 0.067(3) Uani 1 1 d . . .
C2 C 0.7121(11) 0.9365(8) 1.2418(6) 0.081(4) Uani 1 1 d . A .
C3 C 0.7513(7) 1.0662(6) 1.2211(6) 0.097(5) Uani 1 1 d G . .
C4 C 0.7679(8) 1.0802(9) 1.1643(6) 0.139(7) Uani 1 1 d G . .
H4 H 0.7958 1.0426 1.1383 0.167 Uiso 1 1 calc R . .
C5 C 0.7428(9) 1.1504(10) 1.1463(7) 0.215(14) Uani 1 1 d G . .
H5 H 0.7539 1.1597 1.1083 0.258 Uiso 1 1 calc R . .
C6 C 0.7010(9) 1.2067(7) 1.1851(9) 0.24(2) Uani 1 1 d G . .
H6 H 0.6842 1.2536 1.1731 0.291 Uiso 1 1 calc R . .
C7 C 0.6843(8) 1.1927(8) 1.2419(8) 0.198(14) Uani 1 1 d G . .
H7 H 0.6565 1.2303 1.2679 0.237 Uiso 1 1 calc R . .
C8 C 0.7095(7) 1.1225(8) 1.2599(6) 0.122(6) Uani 1 1 d G . .
H8 H 0.6983 1.1131 1.2979 0.146 Uiso 1 1 calc R . .
C9 C 0.7021(7) 0.7432(9) 1.2972(6) 0.067(3) Uani 1 1 d . . .
C10 C 0.6928(8) 0.6649(9) 1.2698(7) 0.082(4) Uani 1 1 d . A .
H10 H 0.6741 0.6496 1.2280 0.098 Uiso 1 1 calc R . .
C11 C 0.7110(7) 0.6040(9) 1.3032(9) 0.093(4) Uani 1 1 d . . .
H11 H 0.7052 0.5491 1.2832 0.111 Uiso 1 1 calc R A .
C12 C 0.7364(10) 0.6252(13) 1.3627(9) 0.109(5) Uani 1 1 d . A .
H12 H 0.7461 0.5844 1.3843 0.131 Uiso 1 1 calc R . .
C13 C 0.7487(10) 0.7052(14) 1.3934(8) 0.113(6) Uani 1 1 d . . .
H13 H 0.7692 0.7199 1.4350 0.136 Uiso 1 1 calc R A .
C14 C 0.7297(8) 0.7630(9) 1.3604(7) 0.094(4) Uani 1 1 d . A .
H14 H 0.7353 0.8178 1.3807 0.112 Uiso 1 1 calc R . .
C15 C 0.8448(7) 0.5945(7) 0.6722(5) 0.060(3) Uani 1 1 d . . .
C16 C 0.8043(8) 0.5240(9) 0.6911(5) 0.066(3) Uani 1 1 d . A .
C17 C 0.8207(8) 0.3961(8) 0.7180(6) 0.073(3) Uani 1 1 d . . .
C18 C 0.8316(10) 0.3721(10) 0.7695(7) 0.107(5) Uani 1 1 d . . .
H18 H 0.8615 0.4077 0.8043 0.128 Uiso 1 1 calc R . .
C19 C 0.7973(14) 0.2899(14) 0.7727(12) 0.152(8) Uani 1 1 d . . .
H19 H 0.8028 0.2728 0.8095 0.182 Uiso 1 1 calc R . .
C20 C 0.7555(13) 0.2364(13) 0.7186(14) 0.137(9) Uani 1 1 d . . .
H20 H 0.7351 0.1828 0.7190 0.164 Uiso 1 1 calc R . .
C21 C 0.7459(12) 0.2622(11) 0.6691(11) 0.134(7) Uani 1 1 d . . .
H21 H 0.7151 0.2275 0.6342 0.160 Uiso 1 1 calc R . .
C22 C 0.7803(11) 0.3418(9) 0.6654(7) 0.113(5) Uani 1 1 d . . .
H22 H 0.7759 0.3576 0.6281 0.136 Uiso 1 1 calc R . .
C23 C 0.8274(7) 0.7002(8) 0.6180(5) 0.060(3) Uani 1 1 d . . .
C24 C 0.8836(9) 0.6756(9) 0.5728(6) 0.093(4) Uani 1 1 d . A .
H24 H 0.8986 0.6222 0.5646 0.111 Uiso 1 1 calc R . .
C25 C 0.9160(9) 0.7316(11) 0.5411(7) 0.096(4) Uani 1 1 d . . .
H25 H 0.9558 0.7169 0.5132 0.116 Uiso 1 1 calc R A .
C26 C 0.8893(11) 0.8085(12) 0.5508(8) 0.112(6) Uani 1 1 d . A .
H26 H 0.9089 0.8453 0.5280 0.135 Uiso 1 1 calc R . .
C27 C 0.8320(11) 0.8325(10) 0.5952(8) 0.110(5) Uani 1 1 d . . .
H27 H 0.8140 0.8849 0.6020 0.132 Uiso 1 1 calc R A .
C28 C 0.8033(9) 0.7765(9) 0.6284(6) 0.078(4) Uani 1 1 d . A .
H28 H 0.7667 0.7920 0.6583 0.094 Uiso 1 1 calc R . .
C29 C 0.8717(9) 0.7338(7) 1.0109(6) 0.084(4) Uani 1 1 d . . .
H29 H 0.8994 0.6833 1.0114 0.100 Uiso 1 1 calc R . .
C30 C 0.8808(9) 0.7615(7) 0.9512(5) 0.079(4) Uani 1 1 d . . .
H30 H 0.9126 0.8166 0.9594 0.095 Uiso 1 1 calc R . .
C31 C 0.7800(11) 0.7657(7) 0.9401(6) 0.096(5) Uani 1 1 d . A .
H31 H 0.7656 0.8218 0.9543 0.115 Uiso 1 1 calc R . .
C32 C 0.7668(11) 0.7141(7) 0.9895(6) 0.096(5) Uani 1 1 d . A .
H32 H 0.7531 0.6560 0.9695 0.115 Uiso 1 1 calc R . .
C33 C 0.9100(8) 0.9287(7) 1.1367(6) 0.077(4) Uani 1 1 d . . .
H33 H 0.9154 0.9853 1.1404 0.092 Uiso 1 1 calc R . .
C34 C 0.9039(8) 0.8757(8) 1.0785(6) 0.080(4) Uani 1 1 d . . .
H34 H 0.9069 0.8977 1.0440 0.096 Uiso 1 1 calc R . .
C35 C 0.8937(8) 0.7940(7) 1.0723(5) 0.064(3) Uani 1 1 d . . .
C36 C 0.8952(10) 0.7637(7) 1.1251(6) 0.097(5) Uani 1 1 d . . .
H36 H 0.8920 0.7075 1.1226 0.116 Uiso 1 1 calc R . .
C37 C 0.9013(9) 0.8141(7) 1.1788(6) 0.088(4) Uani 1 1 d . . .
H37 H 0.9009 0.7914 1.2132 0.105 Uiso 1 1 calc R . .
C38 C 0.9336(11) 0.5725(8) 0.8466(7) 0.099(5) Uani 1 1 d . . .
H38 H 0.9236 0.5161 0.8428 0.119 Uiso 1 1 calc R . .
C39 C 0.9128(11) 0.6211(9) 0.8968(6) 0.114(6) Uani 1 1 d . . .
H39 H 0.8939 0.5984 0.9283 0.137 Uiso 1 1 calc R . .
C40 C 0.9191(9) 0.7050(8) 0.9023(6) 0.077(4) Uani 1 1 d . . .
C41 C 0.9541(10) 0.7336(8) 0.8577(7) 0.095(4) Uani 1 1 d . . .
H41 H 0.9634 0.7898 0.8602 0.114 Uiso 1 1 calc R . .
C42 C 0.9761(9) 0.6798(8) 0.8083(6) 0.092(4) Uani 1 1 d . . .
H42 H 0.9986 0.7010 0.7773 0.111 Uiso 1 1 calc R . .
C43 C 0.6294(10) 0.7095(11) 1.1179(6) 0.099(5) Uani 1 1 d . . .
H43 H 0.6102 0.6713 1.1397 0.119 Uiso 1 1 calc R A .
C44 C 0.6732(10) 0.6813(9) 1.0669(6) 0.100(5) Uani 1 1 d . A .
H44 H 0.6837 0.6268 1.0553 0.120 Uiso 1 1 calc R . .
C45 C 0.6996(10) 0.7385(9) 1.0351(5) 0.093(5) Uani 1 1 d . . .
C46 C 0.6790(10) 0.8161(9) 1.0543(7) 0.091(4) Uani 1 1 d . A .
H46 H 0.6947 0.8559 1.0329 0.109 Uiso 1 1 calc R . .
C47 C 0.6369(9) 0.8362(10) 1.1029(7) 0.091(4) Uani 1 1 d . . .
H47 H 0.6229 0.8898 1.1135 0.110 Uiso 1 1 calc R A .
C48 C 0.6716(10) 0.6254(11) 0.7916(8) 0.123(6) Uani 1 1 d . . .
H48 H 0.6404 0.5737 0.7776 0.147 Uiso 1 1 calc R A .
C49 C 0.6972(10) 0.6497(10) 0.8540(6) 0.111(5) Uani 1 1 d . A .
H49 H 0.6888 0.6145 0.8803 0.133 Uiso 1 1 calc R . .
C50 C 0.7363(10) 0.7303(10) 0.8750(6) 0.091(4) Uani 1 1 d . . .
C51 C 0.7480(10) 0.7795(8) 0.8316(6) 0.102(5) Uani 1 1 d . A .
H51 H 0.7744 0.8333 0.8436 0.123 Uiso 1 1 calc R . .
C52 C 0.7190(11) 0.7451(11) 0.7714(7) 0.103(5) Uani 1 1 d . . .
H52 H 0.7222 0.7785 0.7433 0.124 Uiso 1 1 calc R A .
C53 C 0.9627(10) 1.0962(8) 1.3193(8) 0.091(5) Uani 1 1 d . . .
C54 C 0.9490(12) 1.0464(15) 1.3630(7) 0.120(7) Uani 1 1 d . . .
C55 C 1.0028(19) 0.9807(11) 1.3523(11) 0.136(9) Uani 1 1 d . . .
C56 C 1.0466(11) 0.9870(13) 1.3023(11) 0.115(6) Uani 1 1 d . . .
C57 C 1.0221(11) 1.0585(12) 1.2817(7) 0.098(5) Uani 1 1 d . . .
C58 C 0.9303(13) 1.1766(8) 1.3120(10) 0.205(12) Uani 1 1 d . . .
H58A H 0.9697 1.2210 1.3373 0.308 Uiso 1 1 calc R . .
H58B H 0.8720 1.1792 1.3240 0.308 Uiso 1 1 calc R . .
H58C H 0.9287 1.1806 1.2700 0.308 Uiso 1 1 calc R . .
C59 C 0.8911(16) 1.064(2) 1.4145(11) 0.38(3) Uani 1 1 d . . .
H59A H 0.9278 1.0756 1.4532 0.570 Uiso 1 1 calc R . .
H59B H 0.8499 1.0162 1.4121 0.570 Uiso 1 1 calc R . .
H59C H 0.8592 1.1095 1.4105 0.570 Uiso 1 1 calc R . .
C60 C 1.0032(18) 0.9190(12) 1.3911(10) 0.273(19) Uani 1 1 d . . .
H60A H 1.0066 0.9464 1.4333 0.409 Uiso 1 1 calc R . .
H60B H 1.0534 0.8888 1.3853 0.409 Uiso 1 1 calc R . .
H60C H 0.9497 0.8821 1.3798 0.409 Uiso 1 1 calc R . .
C61 C 1.1073(11) 0.9323(14) 1.2786(14) 0.29(2) Uani 1 1 d . . .
H61A H 1.1445 0.9198 1.3118 0.435 Uiso 1 1 calc R . .
H61B H 1.1433 0.9576 1.2536 0.435 Uiso 1 1 calc R . .
H61C H 1.0751 0.8826 1.2543 0.435 Uiso 1 1 calc R . .
C62 C 1.0584(14) 1.0947(14) 1.2326(8) 0.224(14) Uani 1 1 d . . .
H62A H 1.0120 1.1167 1.2110 0.336 Uiso 1 1 calc R . .
H62B H 1.0818 1.0530 1.2047 0.336 Uiso 1 1 calc R . .
H62C H 1.1048 1.1377 1.2509 0.336 Uiso 1 1 calc R . .
C63 C 0.4316(6) 0.8660(8) 1.2179(6) 0.082(7) Uani 0.558(12) 1 d PGU A 1
C64 C 0.4201(5) 0.7817(9) 1.1882(5) 0.099(9) Uani 0.558(12) 1 d PGU A 1
C65 C 0.4450(5) 0.7355(7) 1.2323(5) 0.135(17) Uani 0.558(12) 1 d PGU A 1
C66 C 0.4719(5) 0.7913(8) 1.2893(5) 0.095(10) Uani 0.558(12) 1 d PGU A 1
C67 C 0.4636(6) 0.8720(7) 1.2804(6) 0.080(7) Uani 0.558(12) 1 d PGU A 1
C68 C 0.4130(10) 0.9370(12) 1.1882(10) 0.171(15) Uani 0.558(12) 1 d PGU A 1
H68A H 0.3517 0.9308 1.1717 0.257 Uiso 0.558(12) 1 calc PR A 1
H68B H 0.4493 0.9376 1.1560 0.257 Uiso 0.558(12) 1 calc PR A 1
H68C H 0.4262 0.9875 1.2182 0.257 Uiso 0.558(12) 1 calc PR A 1
C69 C 0.3871(9) 0.7473(14) 1.1214(6) 0.174(15) Uani 0.558(12) 1 d PGU A 1
H69A H 0.4211 0.7748 1.0966 0.261 Uiso 0.558(12) 1 calc PR A 1
H69B H 0.3258 0.7554 1.1136 0.261 Uiso 0.558(12) 1 calc PR A 1
H69C H 0.3934 0.6897 1.1116 0.261 Uiso 0.558(12) 1 calc PR A 1
C70 C 0.4432(9) 0.6433(8) 1.2207(9) 0.137(12) Uani 0.558(12) 1 d PGU A 1
H70A H 0.4283 0.6204 1.1777 0.205 Uiso 0.558(12) 1 calc PR A 1
H70B H 0.3998 0.6217 1.2428 0.205 Uiso 0.558(12) 1 calc PR A 1
H70C H 0.5005 0.6292 1.2342 0.205 Uiso 0.558(12) 1 calc PR A 1
C71 C 0.5038(8) 0.7688(12) 1.3489(7) 0.146(13) Uani 0.558(12) 1 d PGU A 1
H71A H 0.4546 0.7440 1.3644 0.220 Uiso 0.558(12) 1 calc PR A 1
H71B H 0.5298 0.8173 1.3781 0.220 Uiso 0.558(12) 1 calc PR A 1
H71C H 0.5472 0.7307 1.3421 0.220 Uiso 0.558(12) 1 calc PR A 1
C72 C 0.4851(10) 0.9503(10) 1.3289(9) 0.190(17) Uani 0.558(12) 1 d PGU A 1
H72A H 0.4644 0.9951 1.3130 0.286 Uiso 0.558(12) 1 calc PR A 1
H72B H 0.5480 0.9604 1.3403 0.286 Uiso 0.558(12) 1 calc PR A 1
H72C H 0.4566 0.9450 1.3641 0.286 Uiso 0.558(12) 1 calc PR A 1
C63' C 0.4152(6) 0.8291(9) 1.1889(6) 0.133(17) Uani 0.442(12) 1 d PGU A 2
C64' C 0.4192(6) 0.7425(9) 1.1863(5) 0.17(2) Uani 0.442(12) 1 d PGU A 2
C65' C 0.4528(5) 0.7330(7) 1.2467(6) 0.095(15) Uani 0.442(12) 1 d PGU A 2
C66' C 0.4696(5) 0.8137(7) 1.2866(5) 0.120(18) Uani 0.442(12) 1 d PGU A 2
C67' C 0.4464(5) 0.8731(7) 1.2509(6) 0.23(3) Uani 0.442(12) 1 d PGU A 2
C68' C 0.3834(10) 0.8677(15) 1.1352(8) 0.21(2) Uani 0.442(12) 1 d PGU A 2
H68D H 0.3199 0.8636 1.1299 0.317 Uiso 0.442(12) 1 calc PR A 2
H68E H 0.4035 0.8391 1.0985 0.317 Uiso 0.442(12) 1 calc PR A 2
H68F H 0.4070 0.9243 1.1437 0.317 Uiso 0.442(12) 1 calc PR A 2
C69' C 0.3924(10) 0.6728(13) 1.1294(8) 0.21(2) Uani 0.442(12) 1 d PGU A 2
H69D H 0.4272 0.6283 1.1321 0.313 Uiso 0.442(12) 1 calc PR A 2
H69E H 0.4024 0.6927 1.0934 0.313 Uiso 0.442(12) 1 calc PR A 2
H69F H 0.3308 0.6540 1.1272 0.313 Uiso 0.442(12) 1 calc PR A 2
C70' C 0.4681(9) 0.6513(9) 1.2652(10) 0.119(13) Uani 0.442(12) 1 d PGU A 2
H70D H 0.4517 0.6069 1.2303 0.179 Uiso 0.442(12) 1 calc PR A 2
H70E H 0.4325 0.6442 1.2969 0.179 Uiso 0.442(12) 1 calc PR A 2
H70F H 0.5294 0.6520 1.2800 0.179 Uiso 0.442(12) 1 calc PR A 2
C71' C 0.5059(8) 0.8329(12) 1.3550(6) 0.19(2) Uani 0.442(12) 1 d PGU A 2
H71D H 0.5263 0.8902 1.3681 0.288 Uiso 0.442(12) 1 calc PR A 2
H71E H 0.5542 0.8012 1.3613 0.288 Uiso 0.442(12) 1 calc PR A 2
H71F H 0.4597 0.8193 1.3782 0.288 Uiso 0.442(12) 1 calc PR A 2
C72' C 0.4535(10) 0.9666(8) 1.2746(10) 0.22(3) Uani 0.442(12) 1 d PGU A 2
H72D H 0.3977 0.9820 1.2864 0.333 Uiso 0.442(12) 1 calc PR A 2
H72E H 0.4691 0.9935 1.2428 0.333 Uiso 0.442(12) 1 calc PR A 2
H72F H 0.4983 0.9826 1.3093 0.333 Uiso 0.442(12) 1 calc PR A 2
C73 C 1.1233(7) 0.5385(7) 0.6998(7) 0.068(3) Uani 1 1 d . . .
C74 C 1.1278(9) 0.5120(11) 0.7534(7) 0.093(4) Uani 1 1 d . . .
C75 C 1.0780(12) 0.4331(14) 0.7419(11) 0.114(6) Uani 1 1 d . . .
C76 C 1.0466(12) 0.4105(10) 0.6777(14) 0.142(9) Uani 1 1 d . . .
C77 C 1.0753(9) 0.4761(10) 0.6543(7) 0.094(4) Uani 1 1 d . . .
C78 C 1.1586(10) 0.6170(9) 0.6879(8) 0.123(6) Uani 1 1 d . . .
H78A H 1.2127 0.6104 0.6701 0.184 Uiso 1 1 calc R . .
H78B H 1.1700 0.6573 0.7256 0.184 Uiso 1 1 calc R . .
H78C H 1.1162 0.6346 0.6601 0.184 Uiso 1 1 calc R . .
C79 C 1.1714(10) 0.5593(16) 0.8095(9) 0.199(11) Uani 1 1 d . . .
H79A H 1.1693 0.5277 0.8405 0.298 Uiso 1 1 calc R . .
H79B H 1.1425 0.6078 0.8212 0.298 Uiso 1 1 calc R . .
H79C H 1.2320 0.5744 0.8051 0.298 Uiso 1 1 calc R . .
C80 C 1.0689(14) 0.3782(14) 0.7869(12) 0.238(15) Uani 1 1 d . . .
H80A H 1.1240 0.3562 0.7947 0.358 Uiso 1 1 calc R . .
H80B H 1.0231 0.3341 0.7702 0.358 Uiso 1 1 calc R . .
H80C H 1.0538 0.4095 0.8245 0.358 Uiso 1 1 calc R . .
C81 C 0.9937(13) 0.3289(10) 0.6404(14) 0.267(18) Uani 1 1 d . . .
H81A H 0.9519 0.3405 0.6093 0.401 Uiso 1 1 calc R . .
H81B H 0.9627 0.3025 0.6673 0.401 Uiso 1 1 calc R . .
H81C H 1.0339 0.2933 0.6217 0.401 Uiso 1 1 calc R . .
C82 C 1.0560(11) 0.4833(13) 0.5856(9) 0.175(9) Uani 1 1 d . . .
H82A H 1.1035 0.4639 0.5637 0.262 Uiso 1 1 calc R . .
H82B H 1.0514 0.5396 0.5840 0.262 Uiso 1 1 calc R . .
H82C H 1.0015 0.4509 0.5672 0.262 Uiso 1 1 calc R . .
C83 C 0.5907(5) 0.6458(8) 0.5729(4) 0.054(6) Uani 0.558(12) 1 d PGU A 1
C84 C 0.5878(5) 0.5603(8) 0.5662(4) 0.103(11) Uani 0.558(12) 1 d PGU A 1
C85 C 0.5404(6) 0.5380(7) 0.6117(5) 0.088(9) Uani 0.558(12) 1 d PGU A 1
C86 C 0.5141(5) 0.6097(8) 0.6464(4) 0.071(7) Uani 0.558(12) 1 d PGU A 1
C87 C 0.5452(6) 0.6763(7) 0.6225(5) 0.091(8) Uani 0.558(12) 1 d PGU A 1
C88 C 0.6346(9) 0.6955(12) 0.5341(7) 0.121(10) Uani 0.558(12) 1 d PGU A 1
H88A H 0.6204 0.7509 0.5445 0.181 Uiso 0.558(12) 1 calc PR A 1
H88B H 0.6140 0.6726 0.4918 0.181 Uiso 0.558(12) 1 calc PR A 1
H88C H 0.6976 0.6948 0.5411 0.181 Uiso 0.558(12) 1 calc PR A 1
C89 C 0.6280(9) 0.5032(13) 0.5191(6) 0.23(2) Uani 0.558(12) 1 d PGU A 1
H89A H 0.6172 0.4482 0.5247 0.338 Uiso 0.558(12) 1 calc PR A 1
H89B H 0.6907 0.5186 0.5233 0.338 Uiso 0.558(12) 1 calc PR A 1
H89C H 0.6020 0.5061 0.4790 0.338 Uiso 0.558(12) 1 calc PR A 1
C90 C 0.5214(10) 0.4530(9) 0.6214(9) 0.195(17) Uani 0.558(12) 1 d PGU A 1
H90A H 0.5467 0.4152 0.5915 0.293 Uiso 0.558(12) 1 calc PR A 1
H90B H 0.4585 0.4388 0.6171 0.293 Uiso 0.558(12) 1 calc PR A 1
H90C H 0.5469 0.4504 0.6616 0.293 Uiso 0.558(12) 1 calc PR A 1
C91 C 0.4621(8) 0.6143(14) 0.6995(6) 0.144(12) Uani 0.558(12) 1 d PGU A 1
H91A H 0.4002 0.6118 0.6855 0.216 Uiso 0.558(12) 1 calc PR A 1
H91B H 0.4806 0.6649 0.7286 0.216 Uiso 0.558(12) 1 calc PR A 1
H91C H 0.4722 0.5691 0.7186 0.216 Uiso 0.558(12) 1 calc PR A 1
C92 C 0.5321(10) 0.7642(9) 0.6456(8) 0.139(12) Uani 0.558(12) 1 d PGU A 1
H92A H 0.4787 0.7764 0.6244 0.208 Uiso 0.558(12) 1 calc PR A 1
H92B H 0.5815 0.7987 0.6386 0.208 Uiso 0.558(12) 1 calc PR A 1
H92C H 0.5275 0.7737 0.6886 0.208 Uiso 0.558(12) 1 calc PR A 1
C83' C 0.6024(5) 0.6036(9) 0.5584(4) 0.068(10) Uani 0.442(12) 1 d PGU A 2
C84' C 0.5702(6) 0.5331(7) 0.5799(5) 0.086(11) Uani 0.442(12) 1 d PGU A 2
C85' C 0.5221(5) 0.5608(8) 0.6304(5) 0.067(10) Uani 0.442(12) 1 d PGU A 2
C86' C 0.5246(5) 0.6484(8) 0.6402(4) 0.132(18) Uani 0.442(12) 1 d PGU A 2
C87' C 0.5743(6) 0.6748(7) 0.5957(5) 0.16(2) Uani 0.442(12) 1 d PGU A 2
C88' C 0.6571(8) 0.6029(15) 0.5053(6) 0.151(16) Uani 0.442(12) 1 d PGU A 2
H88D H 0.6187 0.6041 0.4690 0.227 Uiso 0.442(12) 1 calc PR A 2
H88E H 0.6866 0.5541 0.4987 0.227 Uiso 0.442(12) 1 calc PR A 2
H88F H 0.7003 0.6501 0.5149 0.227 Uiso 0.442(12) 1 calc PR A 2
C89' C 0.5845(11) 0.4444(10) 0.5537(8) 0.148(16) Uani 0.442(12) 1 d PGU A 2
H89D H 0.5381 0.4207 0.5211 0.223 Uiso 0.442(12) 1 calc PR A 2
H89E H 0.5837 0.4137 0.5853 0.223 Uiso 0.442(12) 1 calc PR A 2
H89F H 0.6407 0.4429 0.5381 0.223 Uiso 0.442(12) 1 calc PR A 2
C90' C 0.4763(9) 0.5066(12) 0.6673(8) 0.113(12) Uani 0.442(12) 1 d PGU A 2
H90D H 0.4532 0.4549 0.6410 0.170 Uiso 0.442(12) 1 calc PR A 2
H90E H 0.4286 0.5331 0.6847 0.170 Uiso 0.442(12) 1 calc PR A 2
H90F H 0.5182 0.4977 0.6995 0.170 Uiso 0.442(12) 1 calc PR A 2
C91' C 0.4820(8) 0.7036(12) 0.6892(6) 0.175(19) Uani 0.442(12) 1 d PGU A 2
H91D H 0.4934 0.7596 0.6859 0.263 Uiso 0.442(12) 1 calc PR A 2
H91E H 0.5065 0.6979 0.7289 0.263 Uiso 0.442(12) 1 calc PR A 2
H91F H 0.4192 0.6882 0.6836 0.263 Uiso 0.442(12) 1 calc PR A 2
C92' C 0.5937(10) 0.7632(9) 0.5891(9) 0.175(19) Uani 0.442(12) 1 d PGU A 2
H92D H 0.5480 0.7757 0.5609 0.263 Uiso 0.442(12) 1 calc PR A 2
H92E H 0.6498 0.7697 0.5740 0.263 Uiso 0.442(12) 1 calc PR A 2
H92F H 0.5956 0.7997 0.6282 0.263 Uiso 0.442(12) 1 calc PR A 2
C93 C 0.1579(18) 0.8938(14) 0.0378(14) 0.75(8) Uiso 1 1 d D . .
C94 C 0.7203(10) 0.2972(10) 0.4638(9) 0.240(12) Uiso 1 1 d D . .
C95 C 0.5526(17) 0.3781(14) 0.0752(11) 0.87(9) Uiso 1 1 d D . .

loop_
_atom_site_aniso_label
_atom_site_aniso_U_11
_atom_site_aniso_U_22
_atom_site_aniso_U_33
_atom_site_aniso_U_23
_atom_site_aniso_U_13
_atom_site_aniso_U_12
Ir1 0.0752(3) 0.0628(3) 0.0528(3) 0.0044(2) 0.0004(2) -0.0069(2)
Ir2 0.0653(4) 0.1263(5) 0.0878(4) 0.0341(4) 0.0092(3) -0.0086(3)
Ir3 0.0565(3) 0.0672(3) 0.0776(4) 0.0136(3) 0.0126(2) 0.0030(2)
Ir4 0.0477(3) 0.1365(5) 0.0513(3) 0.0289(3) -0.0009(2) -0.0050(3)
N1 0.075(7) 0.061(6) 0.081(8) 0.015(5) 0.004(6) 0.010(6)
N2 0.057(6) 0.086(7) 0.083(8) 0.037(6) 0.007(5) -0.014(6)
N3 0.053(6) 0.070(7) 0.071(7) 0.010(5) 0.009(5) -0.009(5)
N4 0.035(5) 0.095(7) 0.059(6) 0.009(6) -0.001(5) -0.004(5)
N5 0.090(7) 0.052(6) 0.044(6) -0.005(5) 0.000(5) -0.012(5)
N6 0.071(7) 0.064(7) 0.070(7) 0.013(6) 0.010(5) 0.001(5)
N7 0.093(8) 0.090(9) 0.087(9) 0.023(8) 0.004(7) -0.031(7)
N8 0.072(7) 0.127(10) 0.048(7) 0.022(7) 0.002(5) -0.003(7)
O1 0.086(6) 0.084(6) 0.074(6) 0.027(5) -0.006(5) -0.014(5)
O2 0.051(5) 0.115(7) 0.121(8) 0.045(6) -0.005(5) 0.000(5)
O3 0.067(5) 0.078(5) 0.076(6) 0.030(4) 0.014(4) -0.003(4)
O4 0.076(6) 0.107(6) 0.074(6) 0.019(5) -0.001(5) -0.023(5)
S1 0.280(11) 0.184(7) 0.291(13) 0.037(7) 0.062(10) 0.053(7)
S3 0.168(7) 0.188(7) 0.331(12) -0.040(8) 0.034(7) -0.035(6)
C1 0.079(9) 0.083(9) 0.034(7) 0.007(6) -0.008(6) 0.009(8)
C2 0.117(12) 0.067(9) 0.058(9) 0.014(7) 0.012(8) 0.003(9)
C3 0.075(10) 0.068(10) 0.135(15) 0.005(10) -0.006(9) -0.003(8)
C4 0.154(16) 0.141(16) 0.149(18) 0.093(14) 0.003(13) 0.036(12)
C5 0.16(2) 0.18(2) 0.33(4) 0.17(3) -0.06(2) -0.021(18)
C6 0.16(3) 0.12(2) 0.41(6) 0.06(3) -0.10(3) -0.034(17)
C7 0.143(19) 0.092(16) 0.33(4) -0.015(18) 0.00(2) 0.056(14)
C8 0.092(11) 0.102(12) 0.163(17) 0.005(12) 0.015(11) 0.028(10)
C9 0.043(7) 0.097(10) 0.054(8) 0.012(8) 0.008(6) -0.023(6)
C10 0.068(9) 0.087(10) 0.086(10) 0.014(9) 0.008(7) -0.003(8)
C11 0.037(7) 0.111(12) 0.130(15) 0.023(11) 0.015(8) 0.014(7)
C12 0.065(10) 0.163(18) 0.106(15) 0.046(13) 0.020(10) -0.011(11)
C13 0.092(11) 0.177(18) 0.081(12) 0.070(14) 0.003(9) -0.025(12)
C14 0.085(10) 0.115(11) 0.078(11) 0.017(9) 0.024(8) -0.020(8)
C15 0.026(6) 0.081(8) 0.066(8) 0.000(6) 0.014(6) -0.013(6)
C16 0.047(7) 0.096(10) 0.047(7) 0.008(7) -0.001(6) -0.018(7)
C17 0.074(8) 0.070(9) 0.068(10) -0.001(8) 0.019(7) 0.000(7)
C18 0.106(12) 0.132(14) 0.087(12) 0.055(10) -0.002(9) -0.018(10)
C19 0.150(19) 0.143(18) 0.19(3) 0.085(17) 0.067(17) -0.003(14)
C20 0.101(14) 0.104(15) 0.22(3) 0.056(18) 0.075(18) 0.001(11)
C21 0.121(15) 0.095(14) 0.17(2) -0.016(13) 0.061(15) -0.035(11)
C22 0.153(15) 0.095(11) 0.096(13) 0.017(10) 0.061(11) -0.014(10)
C23 0.047(7) 0.085(9) 0.044(7) 0.018(6) -0.005(5) -0.004(6)
C24 0.109(11) 0.116(11) 0.057(9) 0.022(8) 0.013(8) 0.027(9)
C25 0.097(11) 0.115(12) 0.093(11) 0.044(10) 0.040(9) 0.011(10)
C26 0.093(12) 0.134(15) 0.107(14) 0.059(12) -0.030(10) -0.035(11)
C27 0.097(12) 0.109(13) 0.099(13) -0.018(11) -0.024(10) 0.010(10)
C28 0.090(10) 0.080(10) 0.071(9) 0.032(8) 0.017(7) -0.003(8)
C29 0.117(12) 0.072(8) 0.055(9) 0.007(7) 0.001(8) 0.001(8)
C30 0.106(11) 0.071(8) 0.052(8) 0.005(7) -0.001(7) -0.012(7)
C31 0.161(15) 0.060(8) 0.062(9) 0.016(7) 0.008(9) -0.010(9)
C32 0.169(15) 0.063(8) 0.046(8) 0.013(6) -0.005(9) -0.027(9)
C33 0.108(10) 0.061(7) 0.055(8) 0.014(7) 0.005(7) -0.022(7)
C34 0.082(9) 0.099(10) 0.056(9) 0.016(7) 0.012(7) -0.019(7)
C35 0.094(9) 0.047(7) 0.047(8) 0.005(6) -0.003(6) 0.006(6)
C36 0.182(15) 0.057(8) 0.045(8) 0.013(7) -0.009(9) -0.006(8)
C37 0.140(13) 0.063(9) 0.060(9) 0.015(7) 0.006(8) 0.013(8)
C38 0.165(15) 0.055(8) 0.069(11) 0.001(8) 0.008(10) 0.005(9)
C39 0.209(18) 0.079(10) 0.050(9) 0.013(8) 0.022(10) -0.018(10)
C40 0.095(10) 0.065(9) 0.068(10) 0.019(7) -0.003(7) -0.001(7)
C41 0.134(13) 0.073(9) 0.085(11) 0.027(9) 0.027(9) 0.014(9)
C42 0.135(13) 0.068(9) 0.070(10) 0.006(7) 0.026(9) -0.009(8)
C43 0.125(13) 0.116(13) 0.048(9) 0.031(9) 0.001(8) -0.065(10)
C44 0.141(13) 0.090(10) 0.060(10) 0.020(8) 0.000(9) -0.037(9)
C45 0.144(13) 0.088(10) 0.032(7) 0.001(7) 0.010(8) -0.036(9)
C46 0.117(12) 0.088(11) 0.073(11) 0.035(9) 0.005(9) 0.003(9)
C47 0.079(10) 0.130(13) 0.075(11) 0.043(10) 0.015(8) 0.009(9)
C48 0.107(13) 0.158(16) 0.102(14) 0.045(12) 0.012(10) -0.040(11)
C49 0.142(14) 0.140(14) 0.041(9) 0.034(9) -0.003(8) -0.054(11)
C50 0.106(11) 0.119(12) 0.057(9) 0.035(9) 0.012(8) 0.019(9)
C51 0.165(15) 0.091(10) 0.048(9) 0.017(8) -0.005(9) 0.012(9)
C52 0.134(14) 0.122(13) 0.065(11) 0.030(10) 0.015(9) 0.048(11)
C53 0.092(11) 0.060(9) 0.092(12) -0.016(8) -0.041(9) -0.014(8)
C54 0.135(15) 0.148(17) 0.044(10) -0.020(10) 0.016(9) -0.079(13)
C55 0.19(2) 0.069(11) 0.111(17) -0.001(12) -0.084(16) -0.040(13)
C56 0.072(11) 0.112(15) 0.129(18) -0.025(13) -0.027(11) 0.007(10)
C57 0.083(11) 0.115(13) 0.074(11) -0.009(10) 0.011(9) -0.040(10)
C58 0.22(2) 0.054(10) 0.27(3) -0.012(12) -0.16(2) 0.000(11)
C59 0.18(2) 0.66(7) 0.14(2) -0.19(3) 0.081(19) -0.23(3)
C60 0.42(4) 0.147(17) 0.21(2) 0.130(19) -0.20(3) -0.13(2)
C61 0.075(13) 0.23(2) 0.46(5) -0.15(3) -0.06(2) 0.072(15)
C62 0.24(2) 0.31(3) 0.083(14) 0.050(16) -0.003(14) -0.20(2)
C63 0.087(14) 0.102(15) 0.055(13) 0.023(12) -0.007(11) 0.000(12)
C64 0.070(14) 0.133(18) 0.086(16) 0.030(13) -0.019(12) -0.023(12)
C65 0.11(2) 0.15(2) 0.15(2) 0.040(17) 0.054(16) -0.007(16)
C66 0.041(13) 0.133(17) 0.103(19) 0.018(14) 0.011(12) -0.027(12)
C67 0.057(12) 0.094(15) 0.080(14) -0.007(11) 0.037(11) -0.020(11)
C68 0.16(2) 0.18(2) 0.19(2) 0.060(17) 0.006(16) 0.051(17)
C69 0.17(2) 0.21(2) 0.15(2) 0.048(17) 0.014(17) 0.001(17)
C70 0.117(18) 0.136(18) 0.15(2) 0.037(15) 0.023(15) -0.020(15)
C71 0.144(19) 0.16(2) 0.14(2) 0.056(16) 0.035(16) 0.005(15)
C72 0.20(2) 0.19(2) 0.19(2) 0.032(17) 0.060(18) 0.039(17)
C63' 0.13(2) 0.14(2) 0.14(2) 0.039(18) 0.037(17) 0.002(17)
C64' 0.18(3) 0.18(3) 0.16(3) 0.050(19) 0.025(19) 0.011(18)
C65' 0.046(18) 0.12(2) 0.11(2) 0.008(16) 0.018(14) -0.008(15)
C66' 0.10(2) 0.13(2) 0.12(2) 0.024(18) 0.006(17) 0.002(17)
C67' 0.22(4) 0.22(4) 0.24(4) 0.03(2) 0.01(2) 0.00(2)
C68' 0.22(3) 0.23(3) 0.20(3) 0.07(2) 0.015(19) 0.042(19)
C69' 0.22(3) 0.21(3) 0.20(3) 0.038(19) 0.048(19) -0.007(19)
C70' 0.112(19) 0.13(2) 0.13(2) 0.059(16) 0.037(16) -0.008(15)
C71' 0.18(3) 0.21(3) 0.17(3) 0.004(18) 0.059(19) 0.017(19)
C72' 0.22(3) 0.21(3) 0.24(3) 0.036(19) 0.05(2) 0.027(19)
C73 0.048(7) 0.063(8) 0.097(11) 0.018(8) 0.022(7) 0.005(6)
C74 0.057(9) 0.142(15) 0.093(13) 0.039(11) 0.017(8) 0.039(9)
C75 0.086(12) 0.116(15) 0.176(19) 0.083(15) 0.058(13) 0.044(11)
C76 0.099(14) 0.061(10) 0.26(3) -0.005(14) 0.099(17) 0.001(9)
C77 0.081(10) 0.109(12) 0.076(11) -0.021(9) 0.013(8) 0.023(9)
C78 0.125(13) 0.113(12) 0.126(15) 0.014(10) 0.040(11) -0.016(10)
C79 0.074(11) 0.39(3) 0.112(17) 0.006(19) -0.011(11) 0.087(16)
C80 0.21(2) 0.27(3) 0.37(4) 0.26(3) 0.17(2) 0.18(2)
C81 0.166(19) 0.089(13) 0.49(5) -0.118(19) 0.16(2) -0.034(12)
C82 0.107(14) 0.27(3) 0.116(18) -0.034(16) 0.011(12) 0.038(15)
C83 0.036(10) 0.085(13) 0.039(11) 0.012(11) -0.008(9) 0.013(10)
C84 0.078(16) 0.132(18) 0.087(17) 0.008(15) -0.001(13) 0.003(14)
C85 0.059(14) 0.110(16) 0.084(16) 0.023(13) -0.036(13) -0.007(12)
C86 0.042(11) 0.108(16) 0.064(14) 0.027(12) -0.012(10) 0.027(11)
C87 0.029(10) 0.119(16) 0.120(17) 0.026(14) -0.035(12) 0.022(11)
C88 0.102(15) 0.168(18) 0.093(16) 0.069(14) -0.035(12) -0.026(14)
C89 0.20(3) 0.24(3) 0.22(3) 0.040(19) -0.035(18) 0.057(19)
C90 0.18(2) 0.19(2) 0.20(2) 0.055(18) -0.038(17) -0.019(17)
C91 0.104(17) 0.20(2) 0.138(19) 0.054(16) 0.046(15) 0.015(15)
C92 0.098(16) 0.154(18) 0.16(2) 0.026(15) -0.011(14) 0.037(14)
C83' 0.053(15) 0.094(18) 0.053(16) 0.020(14) -0.022(12) 0.009(13)
C84' 0.064(17) 0.135(19) 0.049(16) 0.007(15) -0.019(13) 0.012(15)
C85' 0.041(14) 0.093(17) 0.061(16) -0.004(14) 0.025(12) 0.008(13)
C86' 0.12(2) 0.16(2) 0.12(2) 0.037(18) 0.008(17) 0.021(18)
C87' 0.15(3) 0.18(3) 0.16(3) 0.048(19) 0.006(19) 0.004(18)
C88' 0.15(2) 0.18(2) 0.12(2) 0.045(18) 0.009(17) -0.002(18)
C89' 0.12(2) 0.17(2) 0.15(2) 0.021(17) -0.009(17) 0.012(17)
C90' 0.092(17) 0.121(18) 0.113(19) 0.022(15) -0.003(15) -0.037(14)
C91' 0.15(2) 0.18(2) 0.18(3) 0.001(18) -0.005(18) 0.043(18)
C92' 0.19(3) 0.17(2) 0.18(3) 0.081(19) -0.018(18) 0.020(18)

loop_
_atom_type_symbol
_atom_type_description
_atom_type_scat_dispersion_real
_atom_type_scat_dispersion_imag
_atom_type_scat_source
C C 0.0033 0.0016 'International Tables Vol C Tables 4.2.6.8 and 6.1.1.4'
H H 0.0000 0.0000 'International Tables Vol C Tables 4.2.6.8 and 6.1.1.4'
N N 0.0061 0.0033 'International Tables Vol C Tables 4.2.6.8 and 6.1.1.4'
O O 0.0106 0.0060 'International Tables Vol C Tables 4.2.6.8 and 6.1.1.4'
F F 0.0171 0.0103 'International Tables Vol C Tables 4.2.6.8 and 6.1.1.4'
S S 0.1246 0.1234 'International Tables Vol C Tables 4.2.6.8 and 6.1.1.4'
Ir Ir -1.4442 7.9887 'International Tables Vol C Tables 4.2.6.8 and 6.1.1.4'

loop_
_geom_angle_atom_site_label_1
_geom_angle_atom_site_label_2
_geom_angle_atom_site_label_3
_geom_angle
N5 Ir1 C54 161.2(7)
N5 Ir1 N1 87.2(4)
C54 Ir1 N1 111.2(7)
N5 Ir1 O1 84.3(4)
C54 Ir1 O1 103.1(5)
N1 Ir1 O1 77.1(4)
N5 Ir1 C57 102.4(5)
C54 Ir1 C57 64.6(5)
N1 Ir1 C57 124.3(7)
O1 Ir1 C57 157.5(6)
N5 Ir1 C56 96.8(6)
C54 Ir1 C56 64.5(7)
N1 Ir1 C56 163.4(8)
O1 Ir1 C56 119.3(8)
C57 Ir1 C56 39.1(6)
N5 Ir1 C55 124.2(9)
C54 Ir1 C55 39.0(7)
N1 Ir1 C55 146.8(10)
O1 Ir1 C55 94.1(6)
C57 Ir1 C55 64.2(7)
C56 Ir1 C55 37.6(7)
N5 Ir1 C53 136.0(6)
C54 Ir1 C53 39.3(6)
N1 Ir1 C53 101.1(5)
O1 Ir1 C53 139.8(6)
C57 Ir1 C53 38.2(5)
C56 Ir1 C53 65.0(6)
C55 Ir1 C53 65.2(6)
O2 Ir2 C67' 94.1(4)
O2 Ir2 N2 78.3(4)
C67' Ir2 N2 133.9(5)
O2 Ir2 C66' 118.5(4)
C67' Ir2 C66' 40.13(17)
N2 Ir2 C66' 104.6(4)
O2 Ir2 C63 95.3(4)
C67' Ir2 C63 19.97(10)
N2 Ir2 C63 153.5(5)
C66' Ir2 C63 55.7(2)
O2 Ir2 N7 83.0(4)
C67' Ir2 N7 138.5(5)
N2 Ir2 N7 86.3(4)
C66' Ir2 N7 157.2(4)
C63 Ir2 N7 118.7(5)
O2 Ir2 C64 128.4(4)
C67' Ir2 C64 51.2(2)
N2 Ir2 C64 153.0(5)
C66' Ir2 C64 61.9(2)
C63 Ir2 C64 38.60(18)
N7 Ir2 C64 99.5(4)
O2 Ir2 C67 95.0(4)
C67' Ir2 C67 18.53(9)
N2 Ir2 C67 115.9(4)
C66' Ir2 C67 27.51(12)
C63 Ir2 C67 38.42(17)
N7 Ir2 C67 157.0(5)
C64 Ir2 C67 63.9(2)
O2 Ir2 C65 157.0(4)
C67' Ir2 C65 62.9(2)
N2 Ir2 C65 116.0(4)
C66' Ir2 C65 42.71(18)
C63 Ir2 C65 63.6(2)
N7 Ir2 C65 114.5(4)
C64 Ir2 C65 37.79(17)
C67 Ir2 C65 63.0(2)
O2 Ir2 C66 126.6(4)
C67' Ir2 C66 49.4(2)
N2 Ir2 C66 99.6(4)
C66' Ir2 C66 10.0
C63 Ir2 C66 63.5(2)
N7 Ir2 C66 150.4(5)
C64 Ir2 C66 63.1(2)
C67 Ir2 C66 37.53(16)
C65 Ir2 C66 37.20(16)
O2 Ir2 C63' 108.1(4)
C67' Ir2 C63' 38.66(17)
N2 Ir2 C63' 169.1(4)
C66' Ir2 C63' 64.6(2)
C63 Ir2 C63' 20.88(10)
N7 Ir2 C63' 103.1(4)
C64 Ir2 C63' 20.76(10)
C67 Ir2 C63' 55.7(2)
C65 Ir2 C63' 55.1(2)
C66 Ir2 C63' 69.5(3)
O2 Ir2 C65' 156.1(4)
C67' Ir2 C65' 64.3(2)
N2 Ir2 C65' 108.5(4)
C66' Ir2 C65' 38.04(16)
C63 Ir2 C65' 68.2(3)
N7 Ir2 C65' 119.7(4)
C64 Ir2 C65' 45.87(19)
C67 Ir2 C65' 61.3(2)
C65 Ir2 C65' 8.6
C66 Ir2 C65' 31.03(13)
C63' Ir2 C65' 62.0(2)
N3 Ir3 C75 115.5(6)
N3 Ir3 N6 86.8(4)
C75 Ir3 N6 110.4(7)
N3 Ir3 C77 122.3(5)
C75 Ir3 C77 63.3(6)
N6 Ir3 C77 150.6(5)
N3 Ir3 O3 75.8(4)
C75 Ir3 O3 161.1(5)
N6 Ir3 O3 84.3(3)
C77 Ir3 O3 98.0(5)
N3 Ir3 C73 160.0(5)
C75 Ir3 C73 64.0(5)
N6 Ir3 C73 112.5(4)
C77 Ir3 C73 38.1(5)
O3 Ir3 C73 100.0(4)
N3 Ir3 C76 102.0(5)
C75 Ir3 C76 39.2(7)
N6 Ir3 C76 149.3(9)
C77 Ir3 C76 37.3(6)
O3 Ir3 C76 126.4(9)
C73 Ir3 C76 64.3(5)
N3 Ir3 C74 152.5(6)
C75 Ir3 C74 38.9(6)
N6 Ir3 C74 94.1(5)
C77 Ir3 C74 62.5(6)
O3 Ir3 C74 131.7(5)
C73 Ir3 C74 36.9(5)
C76 Ir3 C74 64.7(7)
C85 Ir4 N4 145.0(4)
C85 Ir4 C84 38.80(15)
N4 Ir4 C84 110.8(4)
C85 Ir4 C85' 16.67(7)
N4 Ir4 C85' 161.2(4)
C84 Ir4 C85' 51.22(18)
C85 Ir4 O4 93.3(4)
N4 Ir4 O4 76.7(4)
C84 Ir4 O4 104.5(4)
C85' Ir4 O4 101.1(4)
C85 Ir4 N8 126.2(5)
N4 Ir4 N8 86.1(4)
C84 Ir4 N8 162.8(4)
C85' Ir4 N8 112.3(4)
O4 Ir4 N8 82.3(4)
C85 Ir4 C84' 23.74(10)
N4 Ir4 C84' 122.2(4)
C84 Ir4 C84' 17.56(7)
C85' Ir4 C84' 39.03(15)
O4 Ir4 C84' 93.5(4)
N8 Ir4 C84' 149.8(5)
C85 Ir4 C86 38.42(15)
N4 Ir4 C86 164.2(4)
C84 Ir4 C86 64.0(2)
C85' Ir4 C86 22.75(9)
O4 Ir4 C86 118.7(4)
N8 Ir4 C86 98.8(4)
C84' Ir4 C86 57.1(2)
C85 Ir4 C86' 52.02(19)
N4 Ir4 C86' 146.0(5)
C84 Ir4 C86' 65.8(2)
C85' Ir4 C86' 38.99(15)
O4 Ir4 C86' 137.3(4)
N8 Ir4 C86' 98.4(4)
C84' Ir4 C86' 64.9(2)
C86 Ir4 C86' 18.63(8)
C85 Ir4 C83 63.7(2)
N4 Ir4 C83 103.5(4)
C84 Ir4 C83 37.86(14)
C85' Ir4 C83 66.1(2)
O4 Ir4 C83 140.8(4)
N8 Ir4 C83 136.9(5)
C84' Ir4 C83 52.50(19)
C86 Ir4 C83 62.8(2)
C86' Ir4 C83 51.61(19)
C85 Ir4 C83' 56.3(2)
N4 Ir4 C83' 100.1(4)
C84 Ir4 C83' 21.19(8)
C85' Ir4 C83' 64.6(2)
O4 Ir4 C83' 121.0(4)
N8 Ir4 C83' 156.7(5)
C84' Ir4 C83' 38.35(15)
C86 Ir4 C83' 69.8(2)
C86' Ir4 C83' 64.2(2)
C83 Ir4 C83' 19.82(8)
C85 Ir4 C87' 68.1(2)
N4 Ir4 C87' 110.8(4)
C84 Ir4 C87' 52.90(19)
C85' Ir4 C87' 64.6(2)
O4 Ir4 C87' 157.3(4)
N8 Ir4 C87' 118.9(5)
C84' Ir4 C87' 64.2(2)
C86 Ir4 C87' 53.7(2)
C86' Ir4 C87' 38.29(16)
C83 Ir4 C87' 18.59(8)
C83' Ir4 C87' 37.93(14)
C2 N1 C3 117.0(10)
C2 N1 Ir1 115.7(9)
C3 N1 Ir1 127.3(8)
C1 N2 C9 120.1(10)
C1 N2 Ir2 113.3(8)
C9 N2 Ir2 126.1(7)
C16 N3 C17 122.5(10)
C16 N3 Ir3 114.2(8)
C17 N3 Ir3 123.2(8)
C15 N4 C23 120.7(9)
C15 N4 Ir4 114.3(8)
C23 N4 Ir4 124.6(7)
C37 N5 C33 117.0(10)
C37 N5 Ir1 123.0(8)
C33 N5 Ir1 119.9(8)
C38 N6 C42 115.8(11)
C38 N6 Ir3 121.7(9)
C42 N6 Ir3 122.0(9)
C43 N7 C47 115.9(14)
C43 N7 Ir2 120.1(10)
C47 N7 Ir2 124.0(11)
C48 N8 C52 116.4(14)
C48 N8 Ir4 120.9(12)
C52 N8 Ir4 122.7(10)
C1 O1 Ir1 114.7(8)
C2 O2 Ir2 113.8(8)
C15 O3 Ir3 113.8(8)
C16 O4 Ir4 113.8(8)
O5 S1 O7 114.0(15)
O5 S1 O6 113.9(16)
O7 S1 O6 122.4(16)
O5 S1 C93 111.1(14)
O7 S1 C93 91.3(14)
O6 S1 C93 99.7(15)
O10 S2 O9 124.5(15)
O10 S2 O8 116.2(14)
O9 S2 O8 114.6(14)
O10 S2 C94 107.2(12)
O9 S2 C94 96.2(12)
O8 S2 C94 87.0(9)
O11 S3 O13 121(2)
O11 S3 O12 113.8(17)
O13 S3 O12 124(2)
O11 S3 C95 107.4(14)
O13 S3 C95 83(2)
O12 S3 C95 91.5(14)
N2 C1 O1 126.8(11)
N2 C1 C2 115.9(12)
O1 C1 C2 117.3(12)
O2 C2 N1 128.2(12)
O2 C2 C1 117.7(12)
N1 C2 C1 114.1(13)
C4 C3 C8 120.0
C4 C3 N1 122.2(10)
C8 C3 N1 117.8(10)
C3 C4 C5 120.0
C4 C5 C6 120.0
C7 C6 C5 120.0
C6 C7 C8 120.0
C7 C8 C3 120.0
C10 C9 C14 117.4(14)
C10 C9 N2 122.4(12)
C14 C9 N2 120.2(13)
C9 C10 C11 120.8(14)
C12 C11 C10 120.0(16)
C11 C12 C13 121.9(18)
C12 C13 C14 117.1(17)
C13 C14 C9 122.8(15)
O3 C15 N4 124.8(11)
O3 C15 C16 116.9(12)
N4 C15 C16 118.2(10)
N3 C16 O4 125.7(12)
N3 C16 C15 118.1(11)
O4 C16 C15 115.9(12)
C18 C17 C22 120.0(14)
C18 C17 N3 124.5(13)
C22 C17 N3 115.3(12)
C17 C18 C19 120.2(16)
C20 C19 C18 118(2)
C21 C20 C19 120(2)
C20 C21 C22 122(2)
C17 C22 C21 119.4(16)
C28 C23 C24 120.2(12)
C28 C23 N4 120.7(12)
C24 C23 N4 119.1(12)
C25 C24 C23 119.6(13)
C26 C25 C24 119.8(15)
C25 C26 C27 120.5(15)
C28 C27 C26 118.8(15)
C23 C28 C27 121.1(14)
C35 C29 C30 121.0(10)
C35 C29 C32 112.9(11)
C30 C29 C32 88.3(9)
C40 C30 C29 117.3(11)
C40 C30 C31 116.0(10)
C29 C30 C31 91.1(10)
C50 C31 C30 115.6(12)
C50 C31 C32 118.1(11)
C30 C31 C32 89.4(11)
C45 C32 C31 118.6(12)
C45 C32 C29 120.7(10)
C31 C32 C29 87.3(10)
N5 C33 C34 119.4(11)
C35 C34 C33 121.0(11)
C34 C35 C36 117.6(11)
C34 C35 C29 123.5(10)
C36 C35 C29 118.5(10)
C37 C36 C35 120.3(11)
C36 C37 N5 124.5(12)
N6 C38 C39 124.0(13)
C38 C39 C40 120.3(13)
C41 C40 C39 116.3(13)
C41 C40 C30 120.5(12)
C39 C40 C30 123.0(13)
C40 C41 C42 119.8(13)
N6 C42 C41 123.6(13)
N7 C43 C44 124.7(13)
C45 C44 C43 116.4(14)
C46 C45 C44 117.5(14)
C46 C45 C32 124.5(13)
C44 C45 C32 116.6(15)
C47 C46 C45 121.3(14)
N7 C47 C46 124.1(15)
N8 C48 C49 126.6(15)
C48 C49 C50 116.0(13)
C49 C50 C51 118.3(13)
C49 C50 C31 124.3(12)
C51 C50 C31 116.7(13)
C52 C51 C50 117.7(14)
N8 C52 C51 124.2(14)
C57 C53 C54 106.5(14)
C57 C53 C58 121(2)
C54 C53 C58 132(2)
C57 C53 Ir1 70.4(7)
C54 C53 Ir1 69.1(7)
C58 C53 Ir1 128.2(9)
C55 C54 C53 108.2(16)
C55 C54 C59 126(3)
C53 C54 C59 126(3)
C55 C54 Ir1 71.7(9)
C53 C54 Ir1 71.6(7)
C59 C54 Ir1 125.1(12)
C56 C55 C54 108.4(17)
C56 C55 C60 131(3)
C54 C55 C60 121(3)
C56 C55 Ir1 71.1(10)
C54 C55 Ir1 69.3(9)
C60 C55 Ir1 123.8(12)
C55 C56 C61 124(3)
C55 C56 C57 107.9(16)
C61 C56 C57 128(3)
C55 C56 Ir1 71.3(11)
C61 C56 Ir1 126.0(12)
C57 C56 Ir1 70.1(8)
C53 C57 C56 108.9(15)
C53 C57 C62 123(2)
C56 C57 C62 128(2)
C53 C57 Ir1 71.4(7)
C56 C57 Ir1 70.8(8)
C62 C57 Ir1 128.5(11)
C64 C63 C67 108.0
C64 C63 C68 126.0
C67 C63 C68 126.0
C64 C63 Ir2 71.7(3)
C67 C63 Ir2 72.5(3)
C68 C63 Ir2 121.6(3)
C65 C64 C63 108.0
C65 C64 C69 126.0
C63 C64 C69 126.0
C65 C64 Ir2 73.4(3)
C63 C64 Ir2 69.7(3)
C69 C64 Ir2 122.5(3)
C64 C65 C66 108.0
C64 C65 C70 126.0
C66 C65 C70 126.0
C64 C65 Ir2 68.8(3)
C66 C65 Ir2 71.9(3)
C70 C65 Ir2 124.9(3)
C67 C66 C65 108.0
C67 C66 C71 126.0
C65 C66 C71 126.0
C67 C66 Ir2 69.2(3)
C65 C66 Ir2 70.9(3)
C71 C66 Ir2 125.4(3)
C66 C67 C63 108.0
C66 C67 C72 126.0
C63 C67 C72 126.0
C66 C67 Ir2 73.2(3)
C63 C67 Ir2 69.1(3)
C72 C67 Ir2 123.3(3)
C64' C63' C67' 108.0
C64' C63' C68' 126.0
C67' C63' C68' 126.0
C64' C63' Ir2 76.1(3)
C67' C63' Ir2 64.8(3)
C68' C63' Ir2 124.5(3)
C65' C64' C63' 108.0
C65' C64' C69' 126.0
C63' C64' C69' 126.0
C65' C64' Ir2 69.0(3)
C63' C64' Ir2 67.5(3)
C69' C64' Ir2 129.1(3)
C64' C65' C66' 108.0
C64' C65' C70' 126.0
C66' C65' C70' 126.0
C64' C65' Ir2 74.8(3)
C66' C65' Ir2 64.6(3)
C70' C65' Ir2 126.0(3)
C67' C66' C65' 108.0
C67' C66' C71' 126.0
C65' C66' C71' 126.0
C67' C66' Ir2 69.0(3)
C65' C66' Ir2 77.4(3)
C71' C66' Ir2 119.4(3)
C66' C67' C63' 108.0
C66' C67' C72' 126.0
C63' C67' C72' 126.0
C66' C67' Ir2 70.9(3)
C63' C67' Ir2 76.6(3)
C72' C67' Ir2 118.4(3)
C74 C73 C77 107.6(13)
C74 C73 C78 129.6(15)
C77 C73 C78 122.8(15)
C74 C73 Ir3 72.3(8)
C77 C73 Ir3 70.4(7)
C78 C73 Ir3 121.9(9)
C73 C74 C79 123.5(19)
C73 C74 C75 108.0(15)
C79 C74 C75 128.4(19)
C73 C74 Ir3 70.8(7)
C79 C74 Ir3 123.4(11)
C75 C74 Ir3 68.9(8)
C74 C75 C76 107.6(15)
C74 C75 C80 127(2)
C76 C75 C80 125(2)
C74 C75 Ir3 72.2(8)
C76 C75 Ir3 71.6(9)
C80 C75 Ir3 127.3(11)
C77 C76 C75 105.3(15)
C77 C76 C81 126(3)
C75 C76 C81 129(3)
C77 C76 Ir3 70.4(8)
C75 C76 Ir3 69.2(9)
C81 C76 Ir3 126.0(12)
C76 C77 C73 111.4(16)
C76 C77 C82 125.6(19)
C73 C77 C82 123.0(17)
C76 C77 Ir3 72.3(9)
C73 C77 Ir3 71.5(7)
C82 C77 Ir3 122.4(10)
C87 C83 C84 108.0
C87 C83 C88 126.0
C84 C83 C88 126.0
C87 C83 Ir4 72.3(3)
C84 C83 Ir4 68.3(3)
C88 C83 Ir4 125.0(3)
C85 C84 C83 108.0
C85 C84 C89 126.0
C83 C84 C89 126.0
C85 C84 Ir4 69.7(3)
C83 C84 Ir4 73.9(3)
C89 C84 Ir4 122.1(3)
C86 C85 C84 108.0
C86 C85 C90 126.0
C84 C85 C90 126.0
C86 C85 Ir4 73.1(3)
C84 C85 Ir4 71.5(3)
C90 C85 Ir4 121.2(3)
C85 C86 C87 108.0
C85 C86 C91 126.0
C87 C86 C91 126.0
C85 C86 Ir4 68.5(3)
C87 C86 Ir4 73.6(3)
C91 C86 Ir4 123.5(3)
C83 C87 C86 108.0
C83 C87 C92 126.0
C86 C87 C92 126.0
C83 C87 Ir4 70.6(3)
C86 C87 Ir4 69.1(3)
C92 C87 Ir4 125.9(3)
C84' C83' C87' 108.0
C84' C83' C88' 126.0
C87' C83' C88' 126.0
C84' C83' Ir4 69.1(3)
C87' C83' Ir4 71.1(3)
C88' C83' Ir4 125.4(3)
C85' C84' C83' 108.0
C85' C84' C89' 126.0
C83' C84' C89' 126.0
C85' C84' Ir4 69.5(3)
C83' C84' Ir4 72.6(3)
C89' C84' Ir4 123.6(3)
C86' C85' C84' 108.0
C86' C85' C90' 126.0
C84' C85' C90' 126.0
C86' C85' Ir4 71.7(3)
C84' C85' Ir4 71.5(3)
C90' C85' Ir4 122.6(3)
C85' C86' C87' 108.0
C85' C86' C91' 126.0
C87' C86' C91' 126.0
C85' C86' Ir4 69.4(3)
C87' C86' Ir4 72.5(3)
C91' C86' Ir4 123.7(3)
C86' C87' C83' 108.0
C86' C87' C92' 126.0
C83' C87' C92' 126.0
C86' C87' Ir4 69.2(3)
C83' C87' Ir4 71.0(3)
C92' C87' Ir4 125.5(3)
F3 C93 F1 106(2)
F3 C93 F2 116(3)
F1 C93 F2 125(3)
F3 C93 S1 106.7(19)
F1 C93 S1 101.6(19)
F2 C93 S1 99(2)
F4 C94 F5 111.2(15)
F4 C94 F6 105.3(16)
F5 C94 F6 103.0(15)
F4 C94 S2 123.7(15)
F5 C94 S2 117.5(14)
F6 C94 S2 90.1(10)
F7 C95 F8 108.4(18)
F7 C95 F9 107.6(18)
F8 C95 F9 107.2(18)
F7 C95 S3 114(2)
F8 C95 S3 111(2)
F9 C95 S3 108.5(18)

loop_
_geom_bond_atom_site_label_1
_geom_bond_atom_site_label_2
_geom_bond_distance
Ir1 N5 2.117(9)
Ir1 C54 2.120(13)
Ir1 N1 2.122(9)
Ir1 O1 2.130(8)
Ir1 C57 2.140(13)
Ir1 C56 2.150(15)
Ir1 C55 2.152(16)
Ir1 C53 2.153(11)
Ir2 O2 2.090(9)
Ir2 C67' 2.097(8)
Ir2 N2 2.120(9)
Ir2 C66' 2.123(8)
Ir2 C63 2.138(9)
Ir2 N7 2.146(12)
Ir2 C64 2.163(9)
Ir2 C67 2.183(9)
Ir2 C65 2.223(9)
Ir2 C66 2.235(9)
Ir2 C63' 2.255(9)
Ir2 C65' 2.293(9)
Ir3 N3 2.116(9)
Ir3 C75 2.124(14)
Ir3 N6 2.128(10)
Ir3 C77 2.133(13)
Ir3 O3 2.135(7)
Ir3 C73 2.148(11)
Ir3 C76 2.157(15)
Ir3 C74 2.167(13)
Ir4 C85 2.106(8)
Ir4 N4 2.118(8)
Ir4 C84 2.129(8)
Ir4 C85' 2.136(7)
Ir4 O4 2.142(9)
Ir4 N8 2.154(11)
Ir4 C84' 2.163(8)
Ir4 C86 2.165(8)
Ir4 C86' 2.167(8)
Ir4 C83 2.202(7)
Ir4 C83' 2.209(8)
Ir4 C87' 2.211(8)
N1 C2 1.341(15)
N1 C3 1.426(13)
N2 C1 1.291(14)
N2 C9 1.425(15)
N3 C16 1.253(14)
N3 C17 1.450(15)
N4 C15 1.301(13)
N4 C23 1.422(14)
N5 C37 1.341(13)
N5 C33 1.371(13)
N6 C38 1.308(16)
N6 C42 1.320(14)
N7 C43 1.304(18)
N7 C47 1.310(15)
N8 C48 1.296(17)
N8 C52 1.325(17)
O1 C1 1.305(13)
O2 C2 1.271(15)
O3 C15 1.264(11)
O4 C16 1.323(13)
O5 S1 1.457(19)
O6 S1 1.60(3)
O7 S1 1.59(2)
O8 S2 1.569(14)
O9 S2 1.431(15)
O10 S2 1.313(14)
O11 S3 1.370(14)
O12 S3 1.490(17)
O13 S3 1.453(19)
S1 C93 1.77(2)
S2 C94 1.858(15)
S3 C95 1.725(18)
F1 C93 1.33(2)
F2 C93 1.34(2)
F3 C93 1.32(2)
F4 C94 1.205(15)
F5 C94 1.226(16)
F6 C94 1.444(17)
F7 C95 1.299(19)
F8 C95 1.302(19)
F9 C95 1.314(19)
C1 C2 1.503(17)
C3 C4 1.392(7)
C3 C8 1.393(7)
C4 C5 1.392(7)
C5 C6 1.392(7)
C6 C7 1.392(7)
C7 C8 1.392(7)
C9 C10 1.319(16)
C9 C14 1.403(17)
C10 C11 1.418(18)
C11 C12 1.321(19)
C12 C13 1.36(2)
C13 C14 1.369(18)
C15 C16 1.449(16)
C17 C18 1.302(16)
C17 C22 1.387(18)
C18 C19 1.45(2)
C19 C20 1.41(3)
C20 C21 1.27(2)
C21 C22 1.42(2)
C23 C28 1.342(16)
C23 C24 1.418(16)
C24 C25 1.382(17)
C25 C26 1.37(2)
C26 C27 1.41(2)
C27 C28 1.39(2)
C29 C35 1.522(15)
C29 C30 1.527(16)
C29 C32 1.610(18)
C30 C40 1.499(17)
C30 C31 1.543(18)
C31 C50 1.523(18)
C31 C32 1.563(16)
C32 C45 1.546(19)
C33 C34 1.412(16)
C34 C35 1.343(14)
C35 C36 1.384(15)
C36 C37 1.315(16)
C38 C39 1.336(18)
C39 C40 1.381(16)
C40 C41 1.338(17)
C41 C42 1.371(17)
C43 C44 1.408(19)
C44 C45 1.369(16)
C45 C46 1.357(18)
C46 C47 1.325(18)
C48 C49 1.384(19)
C49 C50 1.397(18)
C50 C51 1.420(17)
C51 C52 1.369(18)
C53 C57 1.41(2)
C53 C54 1.44(2)
C53 C58 1.508(18)
C54 C55 1.43(3)
C54 C59 1.52(2)
C55 C56 1.38(3)
C55 C60 1.48(2)
C56 C61 1.43(2)
C56 C57 1.44(2)
C57 C62 1.50(2)
C63 C64 1.422(5)
C63 C67 1.422(5)
C63 C68 1.512(5)
C64 C65 1.422(5)
C64 C69 1.512(5)
C65 C66 1.422(5)
C65 C70 1.512(5)
C66 C67 1.422(5)
C66 C71 1.511(5)
C67 C72 1.512(6)
C63' C64' 1.448(5)
C63' C67' 1.448(5)
C63' C68' 1.539(5)
C64' C65' 1.448(5)
C64' C69' 1.539(6)
C65' C66' 1.448(5)
C65' C70' 1.539(6)
C66' C67' 1.448(5)
C66' C71' 1.539(6)
C67' C72' 1.539(6)
C73 C74 1.367(18)
C73 C77 1.398(17)
C73 C78 1.468(16)
C74 C79 1.41(2)
C74 C75 1.43(2)
C75 C76 1.44(3)
C75 C80 1.51(2)
C76 C77 1.37(2)
C76 C81 1.56(2)
C77 C82 1.58(2)
C83 C87 1.406(5)
C83 C84 1.407(5)
C83 C88 1.495(5)
C84 C85 1.407(5)
C84 C89 1.495(5)
C85 C86 1.406(5)
C85 C90 1.495(5)
C86 C87 1.407(5)
C86 C91 1.495(5)
C87 C92 1.495(5)
C83' C84' 1.436(5)
C83' C87' 1.436(5)
C83' C88' 1.527(5)
C84' C85' 1.436(5)
C84' C89' 1.527(5)
C85' C86' 1.436(5)
C85' C90' 1.527(5)
C86' C87' 1.436(5)
C86' C91' 1.527(5)
C87' C92' 1.527(5)

loop_
_platon_squeeze_void_nr
_platon_squeeze_void_average_x
_platon_squeeze_void_average_y
_platon_squeeze_void_average_z
_platon_squeeze_void_volume
_platon_squeeze_void_count_electrons
1 0.000 0.500 1.000 375.7 114.6
2 0.500 1.000 0.500 431.7 141.9
3 0.500 0.000 0.000 254.1 39.0
